data_7001466
loop_
_publ_author_name
'Mukhopadhyay, Bhaswati Ghosh'
'Mukhopadhyay, Suman'
'Guedes da Silva, M. F\'atima C.'
'Charmier, M. Ad\'ilia Janu\'ario'
'Pombeiro, Armando J. L.'

_publ_section_title
;
 Synthesis of mono- and bis-tetrazolato complexes of Ni(II), Pt(II) and
 Cu(II) via 1,3-dipolar cycloadditions of 2-cyanopyridines with metal
 ligated azides in N,N,O-aminoiminophenolato complexes
;
_journal_issue 24
_journal_name_full 'Dalton Transactions'
_journal_page_first 4778
_journal_page_last 4785
_journal_paper_doi 10.1039/b902007a
_journal_year 2009
_chemical_formula_moiety 'C11 H15 N5 O Pt'
_chemical_formula_sum 'C11 H15 N5 O Pt'
_chemical_formula_weight 428.37
_chemical_name_systematic
;
?
;
_space_group_IT_number 61
_symmetry_cell_setting orthorhombic
_symmetry_space_group_name_Hall '-P 2ac 2ab'
_symmetry_space_group_name_H-M 'P b c a'
_atom_sites_solution_hydrogens geom
_atom_sites_solution_primary direct
_atom_sites_solution_secondary difmap
_audit_creation_method SHELXL-97
_cell_angle_alpha 90.00
_cell_angle_beta 90.00
_cell_angle_gamma 90.00
_cell_formula_units_Z 8
_cell_length_a 11.6391(7)
_cell_length_b 12.7940(6)
_cell_length_c 17.4002(9)
_cell_measurement_reflns_used 5986
_cell_measurement_temperature 150(2)
_cell_measurement_theta_max 29.54
_cell_measurement_theta_min 2.64
_cell_volume 2591.1(2)
_computing_cell_refinement 'Bruker SMART'
_computing_data_collection 'Bruker SMART'
_computing_data_reduction 'Bruker SAINT'
_computing_structure_refinement 'SHELXL-97 (Sheldrick, 1997)'
_diffrn_ambient_temperature 150(2)
_diffrn_measured_fraction_theta_full 0.998
_diffrn_measured_fraction_theta_max 0.998
_diffrn_measurement_device_type 'CCD area detector'
_diffrn_measurement_method 'phi and omega scans'
_diffrn_radiation_monochromator graphite
_diffrn_radiation_source 'fine-focus sealed tube'
_diffrn_radiation_type MoK\a
_diffrn_radiation_wavelength 0.71069
_diffrn_reflns_av_R_equivalents 0.0399
_diffrn_reflns_av_sigmaI/netI 0.0247
_diffrn_reflns_limit_h_max 14
_diffrn_reflns_limit_h_min -13
_diffrn_reflns_limit_k_max 15
_diffrn_reflns_limit_k_min -15
_diffrn_reflns_limit_l_max 15
_diffrn_reflns_limit_l_min -20
_diffrn_reflns_number 15662
_diffrn_reflns_theta_full 25.35
_diffrn_reflns_theta_max 25.35
_diffrn_reflns_theta_min 2.64
_exptl_absorpt_coefficient_mu 10.827
_exptl_absorpt_correction_T_max 0.1792
_exptl_absorpt_correction_T_min 0.076
_exptl_absorpt_correction_type multi-scan
_exptl_absorpt_process_details 'Bruker sadabs'
_exptl_crystal_colour yellow
_exptl_crystal_density_diffrn 2.196
_exptl_crystal_density_method 'not measured'
_exptl_crystal_description prism
_exptl_crystal_F_000 1616
_exptl_crystal_size_max 0.28
_exptl_crystal_size_mid 0.22
_exptl_crystal_size_min 0.16
_refine_diff_density_max 1.605
_refine_diff_density_min -0.416
_refine_diff_density_rms 0.119
_refine_ls_extinction_method none
_refine_ls_goodness_of_fit_ref 1.015
_refine_ls_hydrogen_treatment constr
_refine_ls_matrix_type full
_refine_ls_number_parameters 163
_refine_ls_number_reflns 2362
_refine_ls_number_restraints 0
_refine_ls_restrained_S_all 1.015
_refine_ls_R_factor_all 0.0343
_refine_ls_R_factor_gt 0.0227
_refine_ls_shift/su_max 0.002
_refine_ls_shift/su_mean 0.000
_refine_ls_structure_factor_coef Fsqd
_refine_ls_weighting_details 'calc w=1/[\s^2^(Fo^2^)+(0.0305P)^2^+2.8529P] where P=(Fo^2^+2Fc^2^)/3'
_refine_ls_weighting_scheme calc
_refine_ls_wR_factor_gt 0.0522
_refine_ls_wR_factor_ref 0.0579
_reflns_number_gt 1859
_reflns_number_total 2362
_reflns_threshold_expression >2sigma(I)
_cod_data_source_file b902007a.txt
_cod_data_source_block compound_4
_cod_original_cell_volume 2591.0(2)
_cod_database_code 7001466

loop_
_symmetry_equiv_pos_as_xyz
'x, y, z'
'-x+1/2, -y, z+1/2'
'x+1/2, -y+1/2, -z'
'-x, y+1/2, -z+1/2'
'-x, -y, -z'
'x-1/2, y, -z-1/2'
'-x-1/2, y-1/2, z'
'x, -y-1/2, z-1/2'

loop_
_atom_site_label
_atom_site_type_symbol
_atom_site_fract_x
_atom_site_fract_y
_atom_site_fract_z
_atom_site_U_iso_or_equiv
_atom_site_adp_type
_atom_site_occupancy
_atom_site_symmetry_multiplicity
_atom_site_calc_flag
_atom_site_refinement_flags
_atom_site_disorder_assembly
_atom_site_disorder_group
C1 C 0.5402(5) 0.3462(4) 0.6797(3) 0.0481(14) Uani 1 1 d . . .
H1A H 0.5130 0.4119 0.7036 0.058 Uiso 1 1 calc R . .
H1B H 0.4993 0.2873 0.7045 0.058 Uiso 1 1 calc R . .
C2 C 0.5139(5) 0.3474(5) 0.5956(3) 0.0507(15) Uani 1 1 d . . .
H2A H 0.4301 0.3407 0.5870 0.061 Uiso 1 1 calc R . .
H2B H 0.5403 0.4138 0.5722 0.061 Uiso 1 1 calc R . .
C3 C 0.5322(5) 0.2069(4) 0.5053(3) 0.0426(13) Uani 1 1 d . . .
H3 H 0.4590 0.2285 0.4870 0.051 Uiso 1 1 calc R . .
C4 C 0.5847(5) 0.1196(4) 0.4675(3) 0.0419(13) Uani 1 1 d . . .
C5 C 0.5179(6) 0.0658(5) 0.4134(3) 0.0515(15) Uani 1 1 d . . .
H5 H 0.4424 0.0901 0.4031 0.062 Uiso 1 1 calc R . .
C6 C 0.5571(6) -0.0202(5) 0.3750(3) 0.0575(17) Uani 1 1 d . . .
H6 H 0.5095 -0.0553 0.3389 0.069 Uiso 1 1 calc R . .
C7 C 0.6661(7) -0.0549(5) 0.3895(3) 0.0608(17) Uani 1 1 d . . .
H7 H 0.6947 -0.1141 0.3627 0.073 Uiso 1 1 calc R . .
C8 C 0.7351(5) -0.0049(5) 0.4425(4) 0.0550(16) Uani 1 1 d . . .
H8 H 0.8104 -0.0309 0.4514 0.066 Uiso 1 1 calc R . .
C9 C 0.6979(5) 0.0830(4) 0.4837(3) 0.0410(13) Uani 1 1 d . . .
C11 C 0.6868(6) 0.2959(4) 0.7725(3) 0.0561(17) Uani 1 1 d . . .
H11A H 0.6493 0.2280 0.7792 0.084 Uiso 1 1 calc R . .
H11B H 0.6551 0.3459 0.8096 0.084 Uiso 1 1 calc R . .
H11C H 0.7696 0.2885 0.7811 0.084 Uiso 1 1 calc R . .
C12 C 0.7242(5) 0.4371(4) 0.6845(4) 0.0531(15) Uani 1 1 d . . .
H12A H 0.7123 0.4642 0.6324 0.080 Uiso 1 1 calc R . .
H12B H 0.8066 0.4284 0.6940 0.080 Uiso 1 1 calc R . .
H12C H 0.6922 0.4864 0.7220 0.080 Uiso 1 1 calc R . .
N1 N 0.6659(4) 0.3350(3) 0.6924(2) 0.0391(10) Uani 1 1 d . . .
N2 N 0.5749(4) 0.2583(3) 0.5610(2) 0.0393(10) Uani 1 1 d . . .
N11 N 0.8719(4) 0.2094(4) 0.6688(3) 0.0519(12) Uani 1 1 d . . .
N12 N 0.9451(4) 0.1526(4) 0.6479(3) 0.0479(12) Uani 1 1 d . . .
N13 N 1.0203(5) 0.1010(5) 0.6321(4) 0.084(2) Uani 1 1 d . . .
O1 O 0.7700(3) 0.1246(3) 0.5337(2) 0.0427(9) Uani 1 1 d . . .
Pt1 Pt 0.721969(17) 0.229590(15) 0.611237(11) 0.03323(9) Uani 1 1 d . . .

loop_
_atom_site_aniso_label
_atom_site_aniso_U_11
_atom_site_aniso_U_22
_atom_site_aniso_U_33
_atom_site_aniso_U_23
_atom_site_aniso_U_13
_atom_site_aniso_U_12
C1 0.041(3) 0.052(3) 0.051(4) -0.002(3) 0.010(3) 0.015(3)
C2 0.045(3) 0.051(4) 0.056(4) -0.001(3) 0.003(3) 0.023(3)
C3 0.036(3) 0.049(3) 0.042(3) 0.006(3) -0.002(3) 0.003(2)
C4 0.043(3) 0.053(3) 0.030(3) 0.010(2) 0.003(2) -0.006(3)
C5 0.056(4) 0.060(4) 0.039(3) 0.010(3) 0.002(3) -0.011(3)
C6 0.071(5) 0.061(4) 0.040(4) 0.003(3) 0.001(3) -0.023(4)
C7 0.085(5) 0.051(4) 0.046(4) -0.008(3) 0.011(4) -0.012(4)
C8 0.062(4) 0.050(4) 0.053(4) -0.002(3) 0.015(3) 0.005(3)
C9 0.051(4) 0.039(3) 0.033(3) -0.002(2) 0.012(2) -0.003(2)
C11 0.077(5) 0.059(4) 0.033(3) 0.002(3) 0.016(3) 0.015(3)
C12 0.061(4) 0.037(3) 0.062(4) -0.009(3) 0.015(3) 0.001(3)
N1 0.040(2) 0.036(3) 0.041(2) -0.0004(17) 0.010(2) 0.004(2)
N2 0.037(2) 0.044(3) 0.037(3) 0.009(2) 0.004(2) 0.006(2)
N11 0.039(3) 0.053(3) 0.064(3) -0.018(2) -0.008(2) 0.012(2)
N12 0.038(3) 0.039(3) 0.067(3) -0.004(2) -0.003(2) -0.001(2)
N13 0.053(4) 0.059(4) 0.140(6) -0.023(4) 0.004(4) 0.011(3)
O1 0.037(2) 0.047(2) 0.043(2) -0.0124(16) 0.0042(17) 0.0061(17)
Pt1 0.03157(13) 0.03346(13) 0.03467(13) 0.00021(8) 0.00511(8) 0.00454(8)

loop_
_atom_type_symbol
_atom_type_description
_atom_type_scat_dispersion_real
_atom_type_scat_dispersion_imag
_atom_type_scat_source
C C 0.0033 0.0016 'International Tables Vol C Tables 4.2.6.8 and 6.1.1.4'
H H 0.0000 0.0000 'International Tables Vol C Tables 4.2.6.8 and 6.1.1.4'
N N 0.0061 0.0033 'International Tables Vol C Tables 4.2.6.8 and 6.1.1.4'
O O 0.0106 0.0060 'International Tables Vol C Tables 4.2.6.8 and 6.1.1.4'
Pt Pt -1.7033 8.3905 'International Tables Vol C Tables 4.2.6.8 and 6.1.1.4'

loop_
_geom_angle_atom_site_label_1
_geom_angle_atom_site_label_2
_geom_angle_atom_site_label_3
_geom_angle
_geom_angle_site_symmetry_1
_geom_angle_site_symmetry_3
_geom_angle_publ_flag
N1 C1 C2 110.3(4) . . ?
N1 C1 H1A 109.6 . . ?
C2 C1 H1A 109.6 . . ?
N1 C1 H1B 109.6 . . ?
C2 C1 H1B 109.6 . . ?
H1A C1 H1B 108.1 . . ?
N2 C2 C1 107.0(4) . . ?
N2 C2 H2A 110.3 . . ?
C1 C2 H2A 110.3 . . ?
N2 C2 H2B 110.3 . . ?
C1 C2 H2B 110.3 . . ?
H2A C2 H2B 108.6 . . ?
N2 C3 C4 125.8(5) . . ?
N2 C3 H3 117.1 . . ?
C4 C3 H3 117.1 . . ?
C5 C4 C9 118.9(5) . . ?
C5 C4 C3 117.0(5) . . ?
C9 C4 C3 124.0(5) . . ?
C6 C5 C4 122.7(6) . . ?
C6 C5 H5 118.7 . . ?
C4 C5 H5 118.7 . . ?
C5 C6 C7 118.7(6) . . ?
C5 C6 H6 120.7 . . ?
C7 C6 H6 120.7 . . ?
C6 C7 C8 120.9(6) . . ?
C6 C7 H7 119.6 . . ?
C8 C7 H7 119.6 . . ?
C7 C8 C9 122.3(6) . . ?
C7 C8 H8 118.9 . . ?
C9 C8 H8 118.9 . . ?
O1 C9 C8 117.6(5) . . ?
O1 C9 C4 125.8(5) . . ?
C8 C9 C4 116.6(5) . . ?
N1 C11 H11A 109.5 . . ?
N1 C11 H11B 109.5 . . ?
H11A C11 H11B 109.5 . . ?
N1 C11 H11C 109.5 . . ?
H11A C11 H11C 109.5 . . ?
H11B C11 H11C 109.5 . . ?
N1 C12 H12A 109.5 . . ?
N1 C12 H12B 109.5 . . ?
H12A C12 H12B 109.5 . . ?
N1 C12 H12C 109.5 . . ?
H12A C12 H12C 109.5 . . ?
H12B C12 H12C 109.5 . . ?
C12 N1 C1 110.6(4) . . ?
C12 N1 C11 107.8(5) . . ?
C1 N1 C11 109.2(4) . . ?
C12 N1 Pt1 111.7(3) . . ?
C1 N1 Pt1 105.9(3) . . ?
C11 N1 Pt1 111.6(3) . . ?
C3 N2 C2 121.5(5) . . ?
C3 N2 Pt1 125.8(4) . . ?
C2 N2 Pt1 112.7(4) . . ?
N12 N11 Pt1 123.2(4) . . ?
N13 N12 N11 174.9(6) . . ?
C9 O1 Pt1 122.8(3) . . ?
N2 Pt1 O1 94.01(16) . . ?
N2 Pt1 N11 175.51(18) . . ?
O1 Pt1 N11 90.42(16) . . ?
N2 Pt1 N1 84.60(18) . . ?
O1 Pt1 N1 177.60(15) . . ?
N11 Pt1 N1 90.98(18) . . ?

loop_
_geom_bond_atom_site_label_1
_geom_bond_atom_site_label_2
_geom_bond_distance
_geom_bond_site_symmetry_2
_geom_bond_publ_flag
C1 N1 1.487(6) . ?
C1 C2 1.497(8) . ?
C1 H1A 0.9900 . ?
C1 H1B 0.9900 . ?
C2 N2 1.472(6) . ?
C2 H2A 0.9900 . ?
C2 H2B 0.9900 . ?
C3 N2 1.273(6) . ?
C3 C4 1.433(7) . ?
C3 H3 0.9500 . ?
C4 C5 1.401(7) . ?
C4 C9 1.427(7) . ?
C5 C6 1.366(9) . ?
C5 H5 0.9500 . ?
C6 C7 1.368(10) . ?
C6 H6 0.9500 . ?
C7 C8 1.380(9) . ?
C7 H7 0.9500 . ?
C8 C9 1.401(8) . ?
C8 H8 0.9500 . ?
C9 O1 1.321(6) . ?
C11 N1 1.501(7) . ?
C11 H11A 0.9800 . ?
C11 H11B 0.9800 . ?
C11 H11C 0.9800 . ?
C12 N1 1.478(7) . ?
C12 H12A 0.9800 . ?
C12 H12B 0.9800 . ?
C12 H12C 0.9800 . ?
N1 Pt1 2.058(4) . ?
N2 Pt1 1.956(4) . ?
N11 N12 1.178(6) . ?
N11 Pt1 2.028(5) . ?
N12 N13 1.130(7) . ?
O1 Pt1 1.985(3) . ?
